data_7062905
loop_
_publ_author_name
'Liang, Ju-Ju'
'Zhang, Yu-Chen'
'Chang, Zhi-Han'
'Chen, Yong-Zhen'
'Chen, Ke-Ke'
'Lu, Jun-Jun'
'Wang, Xiu-Li'

_publ_section_title
;
 Two new 6-nitrobenzimidazole ligand-modified polymolybdate-based
 metal--organic complexes with excellent capacitive and electrocatalytic
 performances
;
_journal_issue 3
_journal_name_full 'New Journal of Chemistry'
_journal_page_first 1248
_journal_page_last 1253
_journal_paper_doi 10.1039/D3NJ04841A
_journal_volume 48
_journal_year 2024
_chemical_formula_moiety 'C28 H20 Cu2 Mo8 N12 O37, 2(C7 H5 N3 O2), 4(H2 O)'
_chemical_formula_sum 'C42 H38 Cu2 Mo8 N18 O45'
_chemical_formula_weight 2409.50
_space_group_crystal_system triclinic
_space_group_IT_number 2
_space_group_name_Hall '-P 1'
_space_group_name_H-M_alt 'P -1'
_atom_sites_solution_hydrogens mixed
_atom_sites_solution_primary dual
_audit_creation_date 2022-01-04
_audit_creation_method
;
Olex2 1.3-alpha
(compiled 2020.11.12 svn.r5f609507 for OlexSys, GUI svn.r6408)
;
_audit_update_record
;
2023-10-19 deposited with the CCDC.	2023-12-06 downloaded from the CCDC.
;
_cell_angle_alpha 82.7660(10)
_cell_angle_beta 83.5230(10)
_cell_angle_gamma 89.4650(10)
_cell_formula_units_Z 1
_cell_length_a 9.3920(6)
_cell_length_b 13.5995(9)
_cell_length_c 13.6869(9)
_cell_measurement_reflns_used 5224
_cell_measurement_temperature 296.15
_cell_measurement_theta_max 25.127
_cell_measurement_theta_min 1.628
_cell_volume 1723.17(19)
_computing_cell_refinement 'SAINT+ Ver. 2016.5-0 (Bruker-AXS, 2016)'
_computing_data_collection 'APEX3 Ver. 2016.5-0 (Bruker-AXS, 2016)'
_computing_data_reduction 'SAINT+ Ver. 2016.5-0 (Bruker-AXS, 2016)'
_computing_molecular_graphics 'OLEX2 (Dolomanov et al., 2009)'
_computing_publication_material 'OLEX2 (Dolomanov et al., 2009)'
_computing_structure_refinement 'XL (Sheldrick, 2015b)'
_computing_structure_solution 'XT (Sheldrick, 2015a)'
_diffrn_ambient_temperature 296.15
_diffrn_detector 'charge-coupled device (CCD) area detector'
_diffrn_detector_area_resol_mean 7.9
_diffrn_detector_type 'Bruker APEX II'
_diffrn_measured_fraction_theta_full 0.999
_diffrn_measured_fraction_theta_max 0.990
_diffrn_measurement_device 'three-circle diffractometer'
_diffrn_measurement_device_type 'Bruker APEX II Quazar'
_diffrn_measurement_method '0.5\% \w and 0.5\% \f scans'
_diffrn_radiation_collimation 'focusing mirrors'
_diffrn_radiation_detector 'Bruker APEX II'
_diffrn_radiation_monochromator 'mirror optics'
_diffrn_radiation_probe x-ray
_diffrn_radiation_type 'Mo K\a'
_diffrn_radiation_wavelength 0.71073
_diffrn_radiation_xray_symbol K-L~3~
_diffrn_reflns_av_R_equivalents 0.0160
_diffrn_reflns_av_unetI/netI 0.0340
_diffrn_reflns_Laue_measured_fraction_full 0.999
_diffrn_reflns_Laue_measured_fraction_max 0.990
_diffrn_reflns_limit_h_max 12
_diffrn_reflns_limit_h_min -11
_diffrn_reflns_limit_k_max 18
_diffrn_reflns_limit_k_min -17
_diffrn_reflns_limit_l_max 17
_diffrn_reflns_limit_l_min -18
_diffrn_reflns_number 12612
_diffrn_reflns_point_group_measured_fraction_full 0.999
_diffrn_reflns_point_group_measured_fraction_max 0.990
_diffrn_reflns_theta_full 25.242
_diffrn_reflns_theta_max 28.269
_diffrn_reflns_theta_min 1.509
_diffrn_source 'microfocus sealed X-ray tube'
_diffrn_source_current 30.0
_diffrn_source_power 1.2
_diffrn_source_type 'Incoatec I\ms'
_diffrn_source_voltage 40.0
_diffrn_standards_number 0
_exptl_absorpt_coefficient_mu 2.129
_exptl_absorpt_correction_T_max 0.87
_exptl_absorpt_correction_T_min 0.86
_exptl_absorpt_correction_type multi-scan
_exptl_absorpt_process_details
;
SADABS-2016/2 (Krause et al., 2015) was used for absorption correction.
;
_exptl_crystal_colour green
_exptl_crystal_colour_primary green
_exptl_crystal_density_diffrn 2.322
_exptl_crystal_density_method 'not measured'
_exptl_crystal_description block
_exptl_crystal_F_000 1170
_exptl_crystal_size_max 0.24
_exptl_crystal_size_mid 0.22
_exptl_crystal_size_min 0.2
_refine_diff_density_max 1.425
_refine_diff_density_min -1.401
_refine_diff_density_rms 0.114
_refine_ls_extinction_method none
_refine_ls_goodness_of_fit_ref 1.025
_refine_ls_hydrogen_treatment constr
_refine_ls_matrix_type full
_refine_ls_number_parameters 527
_refine_ls_number_reflns 8448
_refine_ls_number_restraints 30
_refine_ls_restrained_S_all 1.046
_refine_ls_R_factor_all 0.0396
_refine_ls_R_factor_gt 0.0303
_refine_ls_shift/su_max 0.002
_refine_ls_shift/su_mean 0.000
_refine_ls_structure_factor_coef Fsqd
_refine_ls_weighting_details 'w=1/[\s^2^(Fo^2^)+(0.0302P)^2^+3.0482P] where P=(Fo^2^+2Fc^2^)/3'
_refine_ls_weighting_scheme calc
_refine_ls_wR_factor_gt 0.0688
_refine_ls_wR_factor_ref 0.0730
_reflns_Friedel_coverage 0.000
_reflns_number_gt 7171
_reflns_number_total 8448
_reflns_threshold_expression 'I > 2\s(I)'
_cod_data_source_file d3nj04841a2.cif
_cod_data_source_block 2_CCDC1
_cod_depositor_comments 'Adding full bibliography for 7062904--7062905.cif.'
_cod_database_code 7062905
_shelx_shelxl_version_number 2018/3
_shelx_space_group_comment
;
The symmetry employed for this shelxl refinement is uniquely defined
by the following loop, which should always be used as a source of
symmetry information in preference to the above space-group names.
They are only intended as comments.
;
_olex2_refinement_description
;
1. Fixed Uiso
 At 1.2 times of:
  All C(H) groups, All N(H) groups
 At 1.5 times of:
  All O(H,H) groups
2. Uiso/Uaniso restraints and constraints
O01A \\sim O00X \\sim N4: within 2A with sigma of 0.002 and sigma for terminal
atoms of 0.004 within 2A
N6 \\sim O01L \\sim C12 \\sim O011: within 2A with sigma of 0.002 and sigma for
terminal atoms of 0.001 within 2A
3.a Free rotating group:
 O5(H5a,H5b), O4(H4a,H4b)
3.b Rotating group:
 O1W(H1Wa,H1Wb)
3.c Aromatic/amide H refined with riding coordinates:
 N8(H8a), C13(H13), C1(H1), C8(H8), C11(H11), C6(H6), C20(H20), C10(H10),
 C4(H4), C3(H3), C15(H15), C18(H18), C17(H17)
;
_smtbx_masks_void_probe_radius 1.2
_smtbx_masks_void_truncation_radius 1.2
_olex2_submission_special_instructions 'No special instructions were received'

loop_
_space_group_symop_operation_xyz
'x, y, z'
'-x, -y, -z'

loop_
_atom_site_label
_atom_site_type_symbol
_atom_site_fract_x
_atom_site_fract_y
_atom_site_fract_z
_atom_site_U_iso_or_equiv
_atom_site_adp_type
_atom_site_occupancy
_atom_site_site_symmetry_order
_atom_site_calc_flag
_atom_site_refinement_flags_posn
_atom_site_refinement_flags_adp
_atom_site_refinement_flags_occupancy
_atom_site_disorder_assembly
_atom_site_disorder_group
Mo01 Mo 0.63260(3) 0.05161(2) 1.05818(2) 0.01378(6) Uani 1 1 d . . . . .
Mo02 Mo 0.11049(3) 0.11084(2) 1.01396(2) 0.01538(6) Uani 1 1 d . . . . .
Mo03 Mo 0.39021(3) 0.20276(2) 0.86812(2) 0.01903(7) Uani 1 1 d . . . . .
Mo04 Mo 0.67550(3) 0.06770(2) 0.81725(2) 0.01865(7) Uani 1 1 d . . . . .
Cu1 Cu 0.01569(4) 0.24308(3) 0.79222(3) 0.02000(9) Uani 1 1 d . . . . .
O006 O 0.7455(2) -0.00457(17) 0.93042(17) 0.0176(5) Uani 1 1 d . . . . .
O007 O 0.5239(2) 0.09176(16) 0.94489(16) 0.0158(4) Uani 1 1 d . . . . .
O008 O 0.2807(2) 0.19926(17) 0.99190(17) 0.0190(5) Uani 1 1 d . . . . .
O009 O 0.7363(2) -0.05683(17) 1.11388(17) 0.0174(5) Uani 1 1 d . . . . .
O00A O 0.5095(2) 0.13427(19) 0.76394(17) 0.0227(5) Uani 1 1 d . . . . .
O00B O 0.000000 0.000000 1.000000 0.0252(8) Uani 1 2 d S . P . .
O00C O 0.4923(2) 0.06274(18) 1.15224(17) 0.0216(5) Uani 1 1 d . . . . .
O3 O 0.0228(2) 0.18978(18) 0.92957(18) 0.0218(5) Uani 1 1 d . . . . .
O1W O 0.0770(3) 0.10657(19) 0.7482(2) 0.0289(6) Uani 1 1 d . . . . .
H1WA H 0.134631 0.078744 0.786647 0.043 Uiso 1 1 d R U . . .
H1WB H 0.126138 0.115660 0.691625 0.043 Uiso 1 1 d R U . . .
O00F O 0.0475(3) 0.13873(19) 1.12805(18) 0.0256(5) Uani 1 1 d . . . . .
O00G O 0.7366(3) 0.15056(19) 1.0610(2) 0.0291(6) Uani 1 1 d . . . . .
O2 O 0.2690(3) 0.25149(19) 0.78946(19) 0.0256(5) Uani 1 1 d . . . . .
O1 O 0.7830(3) 0.1712(2) 0.8047(2) 0.0334(6) Uani 1 1 d . . . . .
O00J O 0.5033(3) 0.29815(19) 0.8749(2) 0.0306(6) Uani 1 1 d . . . . .
N1 N -0.0532(3) 0.3694(2) 0.8394(2) 0.0255(6) Uani 1 1 d . . . . .
O00L O 0.7434(3) 0.0049(2) 0.7226(2) 0.0401(7) Uani 1 1 d . . . . .
N3 N 0.1313(4) 0.3565(3) 0.5000(2) 0.0321(7) Uani 1 1 d . . . . .
N2 N 0.0285(3) 0.3043(2) 0.6523(2) 0.0236(6) Uani 1 1 d . . . . .
N5 N -0.2011(4) 0.4792(3) 0.9033(3) 0.0385(8) Uani 1 1 d . . . . .
N8 N 0.4687(4) 0.1233(3) 0.5776(3) 0.0348(8) Uani 1 1 d . . . . .
H8A H 0.467899 0.120180 0.640786 0.042 Uiso 1 1 calc R U . . .
C14 C 0.0251(4) 0.4544(3) 0.8443(3) 0.0264(8) Uani 1 1 d . . . . .
O00T O 1.0167(4) 0.1120(3) 0.5272(3) 0.0584(10) Uani 1 1 d . . . . .
C21 C 0.5885(4) 0.1279(3) 0.5077(3) 0.0288(8) Uani 1 1 d . . . . .
N9 N 0.9801(4) 0.1308(3) 0.4447(3) 0.0434(9) Uani 1 1 d . . . . .
C7 C -0.0794(4) 0.3365(3) 0.5937(3) 0.0252(7) Uani 1 1 d . . . . .
O00X O -0.5259(4) 0.3871(3) 0.4826(3) 0.0607(9) Uani 1 1 d . U . . .
N7 N 0.3940(4) 0.1303(3) 0.4302(3) 0.0501(11) Uani 1 1 d . . . . .
N4 N -0.4571(4) 0.3772(3) 0.5539(3) 0.0497(9) Uani 1 1 d . U . . .
C13 C 0.1698(5) 0.4749(3) 0.8187(3) 0.0306(8) Uani 1 1 d . . . . .
H13 H 0.233473 0.429574 0.792739 0.037 Uiso 1 1 calc R U . . .
O011 O 0.4437(5) 0.5327(3) 0.7738(4) 0.0754(8) Uani 1 1 d . U . . .
C9 C -0.0685(5) 0.5235(3) 0.8843(3) 0.0362(10) Uani 1 1 d . . . . .
C1 C 0.1490(4) 0.3188(3) 0.5933(3) 0.0278(8) Uani 1 1 d . . . . .
H1 H 0.238455 0.304326 0.614283 0.033 Uiso 1 1 calc R U . . .
C8 C -0.1858(4) 0.3876(3) 0.8753(3) 0.0329(9) Uani 1 1 d . . . . .
H8 H -0.260674 0.342235 0.880814 0.039 Uiso 1 1 calc R U . . .
C12 C 0.2121(6) 0.5684(4) 0.8348(5) 0.0589(10) Uani 1 1 d . U . . .
O016 O 1.0644(4) 0.1516(4) 0.3716(3) 0.0839(14) Uani 1 1 d . . . . .
C2 C -0.0130(4) 0.3684(3) 0.4977(3) 0.0290(8) Uani 1 1 d . . . . .
C5 C -0.3007(4) 0.3760(3) 0.5358(3) 0.0311(8) Uani 1 1 d . . . . .
C11 C 0.1207(6) 0.6388(3) 0.8736(4) 0.0497(13) Uani 1 1 d . . . . .
H11 H 0.156304 0.700434 0.881763 0.060 Uiso 1 1 calc R U . . .
O01A O -0.5128(4) 0.3686(3) 0.6387(3) 0.0682(10) Uani 1 1 d . U . . .
C6 C -0.2262(4) 0.3413(3) 0.6154(3) 0.0286(8) Uani 1 1 d . . . . .
H6 H -0.272095 0.322628 0.678760 0.034 Uiso 1 1 calc R U . . .
C20 C 0.7333(4) 0.1268(3) 0.5195(3) 0.0282(8) Uani 1 1 d . . . . .
H20 H 0.765697 0.122807 0.581574 0.034 Uiso 1 1 calc R U . . .
C19 C 0.8258(4) 0.1320(3) 0.4338(3) 0.0323(9) Uani 1 1 d . . . . .
N6 N 0.3629(6) 0.5947(4) 0.8068(4) 0.0736(8) Uani 1 1 d . U . . .
C10 C -0.0208(6) 0.6171(3) 0.8994(4) 0.0460(12) Uani 1 1 d . . . . .
H10 H -0.083441 0.662655 0.926129 0.055 Uiso 1 1 calc R U . . .
C4 C -0.2361(5) 0.4074(3) 0.4410(3) 0.0393(10) Uani 1 1 d . . . . .
H4 H -0.292287 0.430918 0.391357 0.047 Uiso 1 1 calc R U . . .
C16 C 0.5430(5) 0.1334(3) 0.4143(3) 0.0393(10) Uani 1 1 d . . . . .
C3 C -0.0916(5) 0.4039(3) 0.4200(3) 0.0397(10) Uani 1 1 d . . . . .
H3 H -0.046791 0.424245 0.356591 0.048 Uiso 1 1 calc R U . . .
C15 C 0.3559(5) 0.1247(4) 0.5274(4) 0.0493(12) Uani 1 1 d . . . . .
H15 H 0.261482 0.122058 0.556586 0.059 Uiso 1 1 calc R U . . .
C18 C 0.7821(6) 0.1385(4) 0.3391(3) 0.0464(12) Uani 1 1 d . . . . .
H18 H 0.849529 0.142784 0.283489 0.056 Uiso 1 1 calc R U . . .
O01L O 0.4039(5) 0.6760(3) 0.8187(4) 0.0779(8) Uani 1 1 d . U . . .
C17 C 0.6378(6) 0.1386(4) 0.3291(3) 0.0500(13) Uani 1 1 d . . . . .
H17 H 0.605438 0.142050 0.266984 0.060 Uiso 1 1 calc R U . . .
O5 O 1.2977(4) 0.2179(3) 0.2241(3) 0.0603(10) Uani 1 1 d G . . . .
H5A H 1.320804 0.250764 0.167620 0.090 Uiso 1 1 d G U . . .
H5B H 1.229741 0.180285 0.215216 0.090 Uiso 1 1 d G U . . .
O4 O 0.2715(4) 0.3938(3) 0.3147(3) 0.0577(10) Uani 1 1 d G . . . .
H4A H 0.251024 0.370752 0.375286 0.086 Uiso 1 1 d G U . . .
H4B H 0.274233 0.343189 0.283926 0.086 Uiso 1 1 d G U . . .

loop_
_atom_site_aniso_label
_atom_site_aniso_U_11
_atom_site_aniso_U_22
_atom_site_aniso_U_33
_atom_site_aniso_U_23
_atom_site_aniso_U_13
_atom_site_aniso_U_12
Mo01 0.01094(12) 0.01515(13) 0.01591(13) -0.00255(10) -0.00371(10) 0.00089(9)
Mo02 0.01294(13) 0.01697(14) 0.01618(13) -0.00149(10) -0.00227(10) 0.00231(10)
Mo03 0.01245(13) 0.01776(14) 0.02524(15) 0.00419(11) -0.00274(11) -0.00008(10)
Mo04 0.01213(13) 0.02580(15) 0.01557(14) 0.00450(11) 0.00088(10) 0.00231(10)
Cu1 0.0223(2) 0.0184(2) 0.0189(2) 0.00053(16) -0.00408(16) 0.00178(16)
O006 0.0128(10) 0.0218(12) 0.0179(11) -0.0002(9) -0.0031(9) 0.0019(9)
O007 0.0110(10) 0.0184(11) 0.0176(11) -0.0002(9) -0.0023(9) 0.0025(8)
O008 0.0146(11) 0.0191(12) 0.0234(12) -0.0042(9) -0.0013(9) -0.0005(9)
O009 0.0124(10) 0.0206(12) 0.0193(11) -0.0007(9) -0.0035(9) 0.0008(9)
O00A 0.0151(11) 0.0316(14) 0.0191(12) 0.0046(10) -0.0015(9) 0.0052(10)
O00B 0.0128(16) 0.0230(18) 0.041(2) -0.0029(15) -0.0076(15) 0.0013(13)
O00C 0.0174(11) 0.0289(13) 0.0201(12) -0.0077(10) -0.0038(9) 0.0025(10)
O3 0.0168(11) 0.0234(12) 0.0234(12) 0.0037(10) -0.0023(10) 0.0023(9)
O1W 0.0298(14) 0.0313(14) 0.0265(14) -0.0045(11) -0.0066(11) 0.0083(11)
O00F 0.0237(13) 0.0333(14) 0.0201(12) -0.0061(10) -0.0009(10) 0.0051(10)
O00G 0.0200(12) 0.0240(13) 0.0457(17) -0.0089(12) -0.0091(12) -0.0018(10)
O2 0.0180(12) 0.0273(13) 0.0294(14) 0.0065(11) -0.0048(10) 0.0033(10)
O1 0.0184(13) 0.0350(15) 0.0417(16) 0.0155(12) -0.0036(11) -0.0036(11)
O00J 0.0203(13) 0.0257(14) 0.0439(16) 0.0018(12) -0.0025(12) -0.0056(10)
N1 0.0312(17) 0.0185(15) 0.0266(16) -0.0016(12) -0.0041(13) -0.0009(12)
O00L 0.0455(18) 0.0480(18) 0.0209(14) 0.0030(12) 0.0117(13) 0.0180(14)
N3 0.0328(18) 0.0395(19) 0.0229(16) 0.0010(14) -0.0039(14) 0.0020(15)
N2 0.0229(15) 0.0276(16) 0.0201(15) 0.0009(12) -0.0066(12) 0.0026(12)
N5 0.043(2) 0.0322(19) 0.041(2) -0.0090(16) -0.0044(17) 0.0099(16)
N8 0.0276(17) 0.043(2) 0.0352(19) -0.0067(16) -0.0064(15) 0.0019(15)
C14 0.040(2) 0.0178(17) 0.0218(18) 0.0002(14) -0.0077(16) -0.0003(15)
O00T 0.0352(18) 0.089(3) 0.054(2) -0.012(2) -0.0133(17) -0.0039(18)
C21 0.032(2) 0.028(2) 0.028(2) -0.0066(15) -0.0089(16) 0.0025(15)
N9 0.035(2) 0.046(2) 0.049(2) -0.0124(19) 0.0069(18) -0.0015(17)
C7 0.0234(18) 0.0242(18) 0.0287(19) -0.0022(15) -0.0067(15) -0.0004(14)
O00X 0.0352(17) 0.097(3) 0.0493(19) 0.0051(18) -0.0183(15) 0.0002(17)
N7 0.045(2) 0.060(3) 0.055(3) -0.023(2) -0.028(2) 0.0139(19)
N4 0.0265(16) 0.076(2) 0.0432(19) 0.0079(18) -0.0077(15) -0.0015(16)
C13 0.042(2) 0.0239(19) 0.0247(19) 0.0022(15) -0.0048(17) -0.0058(16)
O011 0.0649(18) 0.0558(16) 0.106(2) -0.0088(15) -0.0095(16) -0.0273(13)
C9 0.056(3) 0.026(2) 0.028(2) -0.0028(16) -0.0102(19) 0.0075(18)
C1 0.0244(18) 0.030(2) 0.0278(19) -0.0011(15) -0.0026(15) 0.0024(15)
C8 0.034(2) 0.030(2) 0.035(2) -0.0035(17) -0.0056(18) 0.0014(16)
C12 0.056(2) 0.0394(19) 0.084(2) -0.0059(18) -0.017(2) -0.0236(17)
O016 0.049(2) 0.135(4) 0.061(3) -0.016(3) 0.026(2) -0.004(2)
C2 0.033(2) 0.031(2) 0.0230(18) -0.0015(15) -0.0044(16) -0.0004(16)
C5 0.0233(19) 0.035(2) 0.035(2) -0.0010(17) -0.0046(16) -0.0016(16)
C11 0.085(4) 0.021(2) 0.047(3) -0.0050(19) -0.023(3) -0.008(2)
O01A 0.0345(17) 0.112(3) 0.052(2) 0.013(2) -0.0013(16) -0.0006(18)
C6 0.0257(19) 0.031(2) 0.029(2) -0.0012(16) -0.0044(16) 0.0013(15)
C20 0.031(2) 0.033(2) 0.0213(18) -0.0023(15) -0.0061(15) -0.0004(16)
C19 0.034(2) 0.033(2) 0.029(2) -0.0067(17) -0.0006(17) -0.0006(17)
N6 0.0648(17) 0.0521(15) 0.105(2) -0.0078(14) -0.0129(15) -0.0274(12)
C10 0.068(3) 0.023(2) 0.048(3) -0.0082(19) -0.011(2) 0.002(2)
C4 0.037(2) 0.049(3) 0.031(2) 0.0039(19) -0.0095(18) -0.0013(19)
C16 0.049(3) 0.038(2) 0.037(2) -0.0150(19) -0.019(2) 0.0058(19)
C3 0.045(3) 0.047(3) 0.025(2) 0.0062(18) -0.0077(19) 0.000(2)
C15 0.033(2) 0.046(3) 0.074(4) -0.018(3) -0.019(2) 0.008(2)
C18 0.063(3) 0.051(3) 0.025(2) -0.010(2) 0.001(2) 0.002(2)
O01L 0.0681(17) 0.0550(16) 0.111(2) -0.0071(15) -0.0128(16) -0.0278(13)
C17 0.075(4) 0.054(3) 0.026(2) -0.013(2) -0.021(2) 0.010(3)
O5 0.047(2) 0.068(3) 0.071(3) -0.027(2) -0.011(2) -0.0059(18)
O4 0.062(2) 0.076(3) 0.0336(18) -0.0129(17) 0.0085(18) -0.016(2)

loop_
_atom_type_symbol
_atom_type_description
_atom_type_scat_dispersion_real
_atom_type_scat_dispersion_imag
_atom_type_scat_source
C C 0.0033 0.0016 'International Tables Vol C Tables 4.2.6.8 and 6.1.1.4'
H H 0.0000 0.0000 'International Tables Vol C Tables 4.2.6.8 and 6.1.1.4'
Cu Cu 0.3201 1.2651 'International Tables Vol C Tables 4.2.6.8 and 6.1.1.4'
Mo Mo -1.6832 0.6857 'International Tables Vol C Tables 4.2.6.8 and 6.1.1.4'
N N 0.0061 0.0033 'International Tables Vol C Tables 4.2.6.8 and 6.1.1.4'
O O 0.0106 0.0060 'International Tables Vol C Tables 4.2.6.8 and 6.1.1.4'

loop_
_geom_angle_atom_site_label_1
_geom_angle_atom_site_label_2
_geom_angle_atom_site_label_3
_geom_angle
_geom_angle_site_symmetry_1
_geom_angle_site_symmetry_3
_geom_angle_publ_flag
O006 Mo01 O007 82.28(8) . 2_657 ?
O007 Mo01 O006 72.64(9) . . ?
O007 Mo01 O007 76.24(9) . 2_657 ?
O009 Mo01 O006 76.45(9) . . ?
O009 Mo01 O007 76.25(8) . 2_657 ?
O009 Mo01 O007 140.80(10) . . ?
O00C Mo01 O006 157.23(10) . . ?
O00C Mo01 O007 75.43(9) . 2_657 ?
O00C Mo01 O007 97.24(10) . . ?
O00C Mo01 O009 102.24(11) . . ?
O00G Mo01 O006 98.60(11) . . ?
O00G Mo01 O007 103.39(11) . . ?
O00G Mo01 O007 178.92(10) . 2_657 ?
O00G Mo01 O009 104.55(11) . . ?
O00G Mo01 O00C 103.64(12) . . ?
O006 Mo02 O009 68.99(8) 2_657 2_657 ?
O008 Mo02 O006 83.80(9) . 2_657 ?
O008 Mo02 O009 72.98(9) . 2_657 ?
O00B Mo02 O006 84.24(6) . 2_657 ?
O00B Mo02 O008 156.60(7) . . ?
O00B Mo02 O009 83.97(6) . 2_657 ?
O3 Mo02 O006 160.22(10) . 2_657 ?
O3 Mo02 O008 91.10(10) . . ?
O3 Mo02 O009 91.23(10) . 2_657 ?
O3 Mo02 O00B 93.41(8) . . ?
O00F Mo02 O006 93.33(10) . 2_657 ?
O00F Mo02 O008 97.49(11) . . ?
O00F Mo02 O009 160.41(10) . 2_657 ?
O00F Mo02 O00B 103.21(9) . . ?
O00F Mo02 O3 106.30(12) . . ?
O007 Mo03 O009 74.57(8) . 2_657 ?
O008 Mo03 O007 84.93(9) . . ?
O008 Mo03 O009 75.56(9) . 2_657 ?
O008 Mo03 O00A 150.99(10) . . ?
O00A Mo03 O007 72.13(9) . . ?
O00A Mo03 O009 81.28(9) . 2_657 ?
O2 Mo03 O007 158.79(11) . . ?
O2 Mo03 O008 101.32(11) . . ?
O2 Mo03 O009 87.27(10) . 2_657 ?
O2 Mo03 O00A 94.69(11) . . ?
O00J Mo03 O007 93.57(11) . . ?
O00J Mo03 O008 99.75(12) . . ?
O00J Mo03 O009 167.47(11) . 2_657 ?
O00J Mo03 O00A 99.18(12) . . ?
O00J Mo03 O2 105.13(12) . . ?
O006 Mo04 O007 73.34(9) . . ?
O006 Mo04 O00A 145.61(10) . . ?
O006 Mo04 O00C 80.80(9) . 2_657 ?
O007 Mo04 O00C 71.10(8) . 2_657 ?
O00A Mo04 O007 73.66(9) . . ?
O00A Mo04 O00C 79.67(9) . 2_657 ?
O1 Mo04 O006 99.25(11) . . ?
O1 Mo04 O007 101.73(12) . . ?
O1 Mo04 O00A 96.61(11) . . ?
O1 Mo04 O00C 172.57(11) . 2_657 ?
O00L Mo04 O006 103.37(12) . . ?
O00L Mo04 O007 154.28(13) . . ?
O00L Mo04 O00A 102.09(12) . . ?
O00L Mo04 O00C 83.18(13) . 2_657 ?
O00L Mo04 O1 103.97(15) . . ?
O3 Cu1 O1W 90.31(10) . . ?
O3 Cu1 O2 83.48(9) . . ?
O3 Cu1 O1 87.65(10) . 1_455 ?
O3 Cu1 N1 87.81(11) . . ?
O3 Cu1 N2 173.87(11) . . ?
O1W Cu1 O2 78.62(10) . . ?
O1W Cu1 O1 82.13(10) . 1_455 ?
O2 Cu1 O1 158.71(9) . 1_455 ?
N1 Cu1 O1W 176.47(12) . . ?
N1 Cu1 O2 104.11(11) . . ?
N1 Cu1 O1 94.80(12) . 1_455 ?
N2 Cu1 O1W 90.94(12) . . ?
N2 Cu1 O2 90.89(11) . . ?
N2 Cu1 O1 98.47(11) . 1_455 ?
N2 Cu1 N1 91.24(13) . . ?
Mo02 O006 Mo01 106.01(10) 2_657 . ?
Mo04 O006 Mo01 106.25(10) . . ?
Mo04 O006 Mo02 147.67(13) . 2_657 ?
Mo01 O007 Mo01 103.76(9) . 2_657 ?
Mo01 O007 Mo03 148.52(12) . . ?
Mo01 O007 Mo04 103.23(9) . . ?
Mo03 O007 Mo01 96.60(8) . 2_657 ?
Mo04 O007 Mo01 97.38(8) . 2_657 ?
Mo04 O007 Mo03 97.58(9) . . ?
Mo03 O008 Mo02 115.95(11) . . ?
Mo01 O009 Mo02 107.37(10) . 2_657 ?
Mo01 O009 Mo03 112.30(10) . 2_657 ?
Mo03 O009 Mo02 90.14(8) 2_657 2_657 ?
Mo04 O00A Mo03 111.30(11) . . ?
Mo02 O00B Mo02 180.0 . 2_557 ?
Mo01 O00C Mo04 115.80(11) . 2_657 ?
Mo02 O3 Cu1 146.55(14) . . ?
Cu1 O1W H1WA 109.4 . . ?
Cu1 O1W H1WB 109.3 . . ?
H1WA O1W H1WB 104.4 . . ?
Mo03 O2 Cu1 134.59(13) . . ?
Mo04 O1 Cu1 149.68(15) . 1_655 ?
C14 N1 Cu1 128.4(3) . . ?
C8 N1 Cu1 125.6(3) . . ?
C8 N1 C14 105.9(3) . . ?
C1 N3 C2 106.1(3) . . ?
C7 N2 Cu1 130.3(2) . . ?
C1 N2 Cu1 124.3(2) . . ?
C1 N2 C7 105.3(3) . . ?
C8 N5 C9 106.7(3) . . ?
C21 N8 H8A 126.9 . . ?
C15 N8 H8A 126.9 . . ?
C15 N8 C21 106.2(4) . . ?
N1 C14 C9 108.0(4) . . ?
C13 C14 N1 130.4(4) . . ?
C13 C14 C9 121.6(4) . . ?
C20 C21 N8 130.5(4) . . ?
C16 C21 N8 108.6(4) . . ?
C16 C21 C20 120.9(4) . . ?
O00T N9 C19 118.4(4) . . ?
O016 N9 O00T 122.8(4) . . ?
O016 N9 C19 118.7(4) . . ?
N2 C7 C2 107.4(3) . . ?
C6 C7 N2 131.7(3) . . ?
C6 C7 C2 120.9(3) . . ?
C15 N7 C16 107.8(4) . . ?
O00X N4 C5 118.5(4) . . ?
O01A N4 O00X 122.9(4) . . ?
O01A N4 C5 118.6(4) . . ?
C14 C13 H13 122.6 . . ?
C12 C13 C14 114.7(4) . . ?
C12 C13 H13 122.6 . . ?
N5 C9 C14 106.7(4) . . ?
N5 C9 C10 131.7(4) . . ?
C14 C9 C10 121.6(4) . . ?
N3 C1 H1 123.0 . . ?
N2 C1 N3 114.0(3) . . ?
N2 C1 H1 123.0 . . ?
N1 C8 N5 112.7(4) . . ?
N1 C8 H8 123.7 . . ?
N5 C8 H8 123.7 . . ?
C13 C12 C11 124.7(5) . . ?
C13 C12 N6 117.0(5) . . ?
C11 C12 N6 118.4(5) . . ?
N3 C2 C7 107.2(3) . . ?
N3 C2 C3 130.7(4) . . ?
C3 C2 C7 122.1(4) . . ?
C6 C5 N4 117.2(4) . . ?
C4 C5 N4 118.6(4) . . ?
C4 C5 C6 124.2(4) . . ?
C12 C11 H11 120.1 . . ?
C10 C11 C12 119.9(4) . . ?
C10 C11 H11 120.1 . . ?
C7 C6 C5 115.3(4) . . ?
C7 C6 H6 122.4 . . ?
C5 C6 H6 122.4 . . ?
C21 C20 H20 122.0 . . ?
C19 C20 C21 115.9(4) . . ?
C19 C20 H20 122.0 . . ?
C20 C19 N9 116.8(4) . . ?
C20 C19 C18 124.0(4) . . ?
C18 C19 N9 119.2(4) . . ?
O011 N6 C12 118.5(5) . . ?
O01L N6 O011 122.5(5) . . ?
O01L N6 C12 119.0(5) . . ?
C9 C10 H10 121.3 . . ?
C11 C10 C9 117.4(4) . . ?
C11 C10 H10 121.3 . . ?
C5 C4 H4 119.7 . . ?
C3 C4 C5 120.5(4) . . ?
C3 C4 H4 119.7 . . ?
C21 C16 N7 105.5(4) . . ?
C17 C16 C21 122.3(4) . . ?
C17 C16 N7 132.2(4) . . ?
C2 C3 H3 121.5 . . ?
C4 C3 C2 117.0(4) . . ?
C4 C3 H3 121.5 . . ?
N8 C15 N7 111.9(4) . . ?
N8 C15 H15 124.0 . . ?
N7 C15 H15 124.0 . . ?
C19 C18 H18 120.4 . . ?
C17 C18 C19 119.2(4) . . ?
C17 C18 H18 120.4 . . ?
C16 C17 H17 121.1 . . ?
C18 C17 C16 117.7(4) . . ?
C18 C17 H17 121.1 . . ?
H5A O5 H5B 104.5 . . ?
H4A O4 H4B 104.5 . . ?

loop_
_geom_bond_atom_site_label_1
_geom_bond_atom_site_label_2
_geom_bond_distance
_geom_bond_site_symmetry_2
_geom_bond_publ_flag
Mo01 O006 2.161(2) . ?
Mo01 O007 1.969(2) . ?
Mo01 O007 2.460(2) 2_657 ?
Mo01 O009 1.888(2) . ?
Mo01 O00C 1.755(2) . ?
Mo01 O00G 1.677(2) . ?
Mo02 O006 2.102(2) 2_657 ?
Mo02 O008 1.982(2) . ?
Mo02 O009 2.325(2) 2_657 ?
Mo02 O00B 1.8794(3) . ?
Mo02 O3 1.747(2) . ?
Mo02 O00F 1.694(2) . ?
Mo03 O007 2.196(2) . ?
Mo03 O008 1.876(2) . ?
Mo03 O009 2.295(2) 2_657 ?
Mo03 O00A 2.027(2) . ?
Mo03 O2 1.725(2) . ?
Mo03 O00J 1.703(3) . ?
Mo04 O006 1.906(2) . ?
Mo04 O007 2.182(2) . ?
Mo04 O00A 1.962(2) . ?
Mo04 O00C 2.350(2) 2_657 ?
Mo04 O1 1.720(3) . ?
Mo04 O00L 1.702(3) . ?
Cu1 O3 1.936(2) . ?
Cu1 O1W 2.080(3) . ?
Cu1 O2 2.379(2) . ?
Cu1 O1 2.382(3) 1_455 ?
Cu1 N1 1.988(3) . ?
Cu1 N2 1.981(3) . ?
O1W H1WA 0.8508 . ?
O1W H1WB 0.8505 . ?
N1 C14 1.388(5) . ?
N1 C8 1.319(5) . ?
N3 C1 1.342(5) . ?
N3 C2 1.367(5) . ?
N2 C7 1.397(4) . ?
N2 C1 1.315(5) . ?
N5 C9 1.372(6) . ?
N5 C8 1.350(5) . ?
N8 H8A 0.8600 . ?
N8 C21 1.389(5) . ?
N8 C15 1.324(5) . ?
C14 C13 1.387(6) . ?
C14 C9 1.400(6) . ?
O00T N9 1.213(5) . ?
C21 C20 1.388(5) . ?
C21 C16 1.385(5) . ?
N9 O016 1.209(5) . ?
N9 C19 1.472(5) . ?
C7 C2 1.407(5) . ?
C7 C6 1.380(5) . ?
O00X N4 1.223(5) . ?
N7 C16 1.392(6) . ?
N7 C15 1.331(7) . ?
N4 C5 1.463(5) . ?
N4 O01A 1.210(5) . ?
C13 H13 0.9300 . ?
C13 C12 1.386(6) . ?
O011 N6 1.223(6) . ?
C9 C10 1.401(6) . ?
C1 H1 0.9300 . ?
C8 H8 0.9300 . ?
C12 C11 1.395(8) . ?
C12 N6 1.461(7) . ?
C2 C3 1.396(5) . ?
C5 C6 1.391(5) . ?
C5 C4 1.386(6) . ?
C11 H11 0.9300 . ?
C11 C10 1.362(7) . ?
C6 H6 0.9300 . ?
C20 H20 0.9300 . ?
C20 C19 1.373(5) . ?
C19 C18 1.395(6) . ?
N6 O01L 1.210(6) . ?
C10 H10 0.9300 . ?
C4 H4 0.9300 . ?
C4 C3 1.357(6) . ?
C16 C17 1.381(7) . ?
C3 H3 0.9300 . ?
C15 H15 0.9300 . ?
C18 H18 0.9300 . ?
C18 C17 1.377(7) . ?
C17 H17 0.9300 . ?
O5 H5A 0.8499 . ?
O5 H5B 0.8502 . ?
O4 H4A 0.8500 . ?
O4 H4B 0.8495 . ?

loop_
_smtbx_masks_void_nr
_smtbx_masks_void_average_x
_smtbx_masks_void_average_y
_smtbx_masks_void_average_z
_smtbx_masks_void_volume
_smtbx_masks_void_count_electrons
_smtbx_masks_void_content
1 0.500 0.500 0.000 31.8 16.7 ?
